data_4350726
loop_
_publ_author_name
'Chen, Sa'
'Shang, Ran'
'Hu, Ke-Li'
'Wang, Zhe-Ming'
'Gao, Song'

_publ_section_title
;
 [NH2NH3][M(HCOO)3] (M = Mn2+, Zn2+, Co2+and Mg2+): structural phase
 transitions, prominent dielectric anomalies and negative thermal
 expansion, and magnetic ordering
;
_journal_issue 1
_journal_name_full 'Inorg. Chem. Front.'
_journal_page_first 83
_journal_paper_doi 10.1039/C3QI00034F
_journal_volume 1
_journal_year 2014
_chemical_formula_sum 'C3 H8 N2 O6 Zn'
_chemical_formula_weight 233.48
_space_group_IT_number 33
_space_group_name_Hall 'P 2c -2n'
_space_group_name_H-M_alt 'P n a 21'
_symmetry_cell_setting orthorhombic
_symmetry_space_group_name_H-M 'P n a 21'
_atom_sites_solution_hydrogens geom
_atom_sites_solution_primary direct
_atom_sites_solution_secondary difmap
_audit_creation_method SHELXL-97
_cell_angle_alpha 90.00
_cell_angle_beta 90.00
_cell_angle_gamma 90.00
_cell_formula_units_Z 4
_cell_length_a 8.6640(3)
_cell_length_b 7.7157(2)
_cell_length_c 11.4824(4)
_cell_measurement_reflns_used 6646
_cell_measurement_temperature 110.0
_cell_measurement_theta_max 28.700
_cell_measurement_theta_min 3.395
_cell_volume 767.58(4)
_computing_cell_refinement 'HKL Scalepack (Otwinowski & Minor, 1997)'
_computing_data_collection 'KappaCCD (Nonius B. V., 1998)'
_computing_data_reduction 'HKL Denzo (Otwinowski & Minor, 1997) & maXus (Mackay et al., 1998)'
_computing_molecular_graphics 'Bruker SHELXTL V5.1 (Sheldrick, 1998)'
_computing_publication_material 'SHELXL-97 (Sheldrick, 1997)'
_computing_structure_refinement 'SHELXL-97 (Sheldrick, 1997)'
_computing_structure_solution 'SHELXS-97 (Sheldrick, 1997)'
_diffrn_ambient_temperature 110.0
_diffrn_detector_area_resol_mean 9
_diffrn_measured_fraction_theta_full 0.999
_diffrn_measured_fraction_theta_max 0.999
_diffrn_measurement_device_type 'NONIUS KappaCCD'
_diffrn_measurement_method CCD
_diffrn_radiation_monochromator graphite
_diffrn_radiation_source 'fine-focus sealed tube'
_diffrn_radiation_type MoK\a
_diffrn_radiation_wavelength 0.71073
_diffrn_reflns_av_R_equivalents 0.0659
_diffrn_reflns_av_sigmaI/netI 0.0465
_diffrn_reflns_limit_h_max 11
_diffrn_reflns_limit_h_min -11
_diffrn_reflns_limit_k_max 10
_diffrn_reflns_limit_k_min -10
_diffrn_reflns_limit_l_max 14
_diffrn_reflns_limit_l_min -15
_diffrn_reflns_number 14003
_diffrn_reflns_theta_full 28.66
_diffrn_reflns_theta_max 28.66
_diffrn_reflns_theta_min 3.54
_diffrn_standards_decay_% 0
_exptl_absorpt_coefficient_mu 3.196
_exptl_absorpt_correction_T_max 0.473
_exptl_absorpt_correction_T_min 0.364
_exptl_absorpt_correction_type multi-scan
_exptl_absorpt_process_details
;
multi-scan from symmetry-related measurements 
 Sortav (Blessing 1995, 1997)
;
_exptl_crystal_colour colorless
_exptl_crystal_density_diffrn 2.020
_exptl_crystal_density_method 'not measured'
_exptl_crystal_description block
_exptl_crystal_F_000 472
_exptl_crystal_size_max 0.29
_exptl_crystal_size_mid 0.25
_exptl_crystal_size_min 0.24
_refine_diff_density_max 0.499
_refine_diff_density_min -0.399
_refine_diff_density_rms 0.079
_refine_ls_abs_structure_details 'Flack H D (1983), Acta Cryst. A39, 876-881'
_refine_ls_abs_structure_Flack 0.322(12)
_refine_ls_extinction_coef 0.0402(12)
_refine_ls_extinction_expression Fc^*^=kFc[1+0.001xFc^2^\l^3^/sin(2\q)]^-1/4^
_refine_ls_extinction_method SHELXL
_refine_ls_goodness_of_fit_ref 0.931
_refine_ls_hydrogen_treatment mixed
_refine_ls_matrix_type full
_refine_ls_number_parameters 118
_refine_ls_number_reflns 1944
_refine_ls_number_restraints 6
_refine_ls_restrained_S_all 0.930
_refine_ls_R_factor_all 0.0452
_refine_ls_R_factor_gt 0.0230
_refine_ls_shift/su_max 0.000
_refine_ls_shift/su_mean 0.000
_refine_ls_structure_factor_coef Fsqd
_refine_ls_weighting_details 'calc w=1/[\s^2^(Fo^2^)+(0.0223P)^2^+0.0000P] where P=(Fo^2^+2Fc^2^)/3'
_refine_ls_weighting_scheme calc
_refine_ls_wR_factor_gt 0.0426
_refine_ls_wR_factor_ref 0.0457
_reflns_number_gt 1427
_reflns_number_total 1944
_reflns_threshold_expression >2sigma(I)
_cod_data_source_file c3qi00034f.txt
_cod_data_source_block 2Zn-110K
_cod_depositor_comments
;
The following automatic conversions were performed:

data item '_symmetry_cell_setting' value 'Orthorhombic' was changed
to 'orthorhombic' in accordance with the
/home/saulius/struct/COD-crude-data/automatic-downloads/DataCite-retrospective/RSC/depositions/lib/dictionaries/cif_core.dic
dictionary named 'cif_core.dic' version 2.4.2 last updated on
2011-04-26.

Automatic conversion script
Id: cif_fix_values 6909 2019-04-08 15:41:33Z antanas 
;
_cod_original_sg_symbol_H-M 'P na2(1)'
_cod_database_code 4350726

loop_
_symmetry_equiv_pos_as_xyz
'x, y, z'
'-x, -y, z+1/2'
'x+1/2, -y+1/2, z'
'-x+1/2, y+1/2, z+1/2'

loop_
_atom_site_label
_atom_site_type_symbol
_atom_site_fract_x
_atom_site_fract_y
_atom_site_fract_z
_atom_site_U_iso_or_equiv
_atom_site_adp_type
_atom_site_occupancy
_atom_site_symmetry_multiplicity
_atom_site_calc_flag
_atom_site_refinement_flags
Zn1 Zn 0.52973(3) 0.49988(6) 0.11117(5) 0.00945(8) Uani 1 1 d .
O1 O 0.31500(19) 0.4214(2) 0.17771(15) 0.0136(4) Uani 1 1 d .
O2 O 0.12531(19) 0.2294(2) 0.17872(15) 0.0130(4) Uani 1 1 d .
O3 O 0.43218(19) 0.7260(2) 0.04046(15) 0.0136(4) Uani 1 1 d .
O4 O 0.24116(19) 0.9180(2) 0.03946(15) 0.0127(4) Uani 1 1 d .
O5 O 0.5559(2) 0.6430(3) 0.26621(14) 0.0130(4) Uani 1 1 d .
O6 O 0.5124(2) 0.6375(3) 0.45649(15) 0.0140(4) Uani 1 1 d .
C1 C 0.2602(3) 0.2767(4) 0.1528(2) 0.0143(6) Uani 1 1 d .
H1 H 0.3240 0.1973 0.1118 0.017 Uiso 1 1 calc R
C2 C 0.3121(3) 0.7903(4) 0.08217(19) 0.0147(6) Uani 1 1 d .
H2 H 0.2713 0.7395 0.1509 0.018 Uiso 1 1 calc R
C3 C 0.5316(3) 0.5631(3) 0.3621(3) 0.0132(7) Uani 1 1 d .
H3 H 0.5280 0.4400 0.3608 0.016 Uiso 1 1 calc R
N1 N 0.0630(4) 0.5060(3) 0.3430(2) 0.0139(7) Uani 1 1 d D
H11 H 0.0775 0.6138 0.3127 0.021 Uiso 1 1 calc R
H12 H 0.0727 0.4256 0.2855 0.021 Uiso 1 1 calc R
H13 H 0.1349 0.4857 0.3992 0.021 Uiso 1 1 calc R
N2 N -0.0896(4) 0.4948(3) 0.3932(3) 0.0193(7) Uani 1 1 d D
H21 H -0.109(2) 0.5922(17) 0.4344(18) 0.029 Uiso 1 1 d D
H22 H -0.094(2) 0.4007(18) 0.4403(18) 0.029 Uiso 1 1 d D

loop_
_atom_site_aniso_label
_atom_site_aniso_U_11
_atom_site_aniso_U_22
_atom_site_aniso_U_33
_atom_site_aniso_U_23
_atom_site_aniso_U_13
_atom_site_aniso_U_12
Zn1 0.01019(12) 0.00889(12) 0.00928(11) -0.00014(10) 0.00059(19) 0.00022(13)
O1 0.0126(10) 0.0120(10) 0.0163(8) -0.0006(8) 0.0011(7) -0.0021(8)
O2 0.0127(10) 0.0123(10) 0.0140(8) -0.0011(8) 0.0020(7) -0.0025(8)
O3 0.0140(10) 0.0131(10) 0.0138(9) 0.0009(8) 0.0009(8) 0.0045(7)
O4 0.0142(10) 0.0099(9) 0.0141(8) 0.0015(8) 0.0002(8) 0.0009(8)
O5 0.0173(10) 0.0108(11) 0.0110(9) 0.0012(8) 0.0006(7) -0.0019(9)
O6 0.0192(10) 0.0125(11) 0.0103(9) -0.0005(8) 0.0026(8) -0.0007(9)
C1 0.0142(14) 0.0151(15) 0.0135(13) -0.0021(10) 0.0017(10) 0.0015(12)
C2 0.0143(14) 0.0166(15) 0.0132(15) -0.0015(10) -0.0005(10) 0.0000(12)
C3 0.013(2) 0.0132(11) 0.0130(11) -0.0010(13) -0.0041(12) -0.0008(11)
N1 0.0179(17) 0.0107(13) 0.0132(14) 0.0001(10) -0.0022(10) -0.0001(11)
N2 0.0130(16) 0.0205(16) 0.0245(16) 0.0020(10) 0.0084(14) 0.0031(12)

loop_
_atom_type_symbol
_atom_type_description
_atom_type_scat_dispersion_real
_atom_type_scat_dispersion_imag
_atom_type_scat_source
C C 0.0033 0.0016 'International Tables Vol C Tables 4.2.6.8 and 6.1.1.4'
H H 0.0000 0.0000 'International Tables Vol C Tables 4.2.6.8 and 6.1.1.4'
N N 0.0061 0.0033 'International Tables Vol C Tables 4.2.6.8 and 6.1.1.4'
O O 0.0106 0.0060 'International Tables Vol C Tables 4.2.6.8 and 6.1.1.4'
Zn Zn 0.2839 1.4301 'International Tables Vol C Tables 4.2.6.8 and 6.1.1.4'

loop_
_geom_angle_atom_site_label_1
_geom_angle_atom_site_label_2
_geom_angle_atom_site_label_3
_geom_angle
_geom_angle_site_symmetry_1
_geom_angle_site_symmetry_3
O1 Zn1 O6 90.48(7) . 2_664
O1 Zn1 O2 88.40(7) . 3
O6 Zn1 O2 87.45(7) 2_664 3
O1 Zn1 O3 91.35(7) . .
O6 Zn1 O3 91.29(8) 2_664 .
O2 Zn1 O3 178.72(8) 3 .
O1 Zn1 O4 178.05(8) . 3_565
O6 Zn1 O4 88.41(7) 2_664 3_565
O2 Zn1 O4 93.15(7) 3 3_565
O3 Zn1 O4 87.07(7) . 3_565
O1 Zn1 O5 86.51(7) . .
O6 Zn1 O5 176.07(8) 2_664 .
O2 Zn1 O5 94.98(8) 3 .
O3 Zn1 O5 86.26(7) . .
O4 Zn1 O5 94.53(7) 3_565 .
C1 O1 Zn1 120.79(18) . .
C1 O2 Zn1 121.47(17) . 3_455
C2 O3 Zn1 121.13(16) . .
C2 O4 Zn1 120.47(16) . 3_465
C3 O5 Zn1 117.19(18) . .
C3 O6 Zn1 121.97(19) . 2_665
O1 C1 O2 123.9(3) . .
O1 C1 H1 118.0 . .
O2 C1 H1 118.0 . .
O3 C2 O4 124.6(2) . .
O3 C2 H2 117.7 . .
O4 C2 H2 117.7 . .
O6 C3 O5 123.5(2) . .
O6 C3 H3 118.2 . .
O5 C3 H3 118.2 . .
N2 N1 H11 109.5 . .
N2 N1 H12 109.5 . .
H11 N1 H12 109.5 . .
N2 N1 H13 109.5 . .
H11 N1 H13 109.5 . .
H12 N1 H13 109.5 . .
N1 N2 H21 109.1(10) . .
N1 N2 H22 109.2(10) . .
H21 N2 H22 110.3(13) . .

loop_
_geom_bond_atom_site_label_1
_geom_bond_atom_site_label_2
_geom_bond_distance
_geom_bond_site_symmetry_2
Zn1 O1 2.1003(17) .
Zn1 O6 2.100(2) 2_664
Zn1 O2 2.1017(18) 3
Zn1 O3 2.1018(19) .
Zn1 O4 2.1061(17) 3_565
Zn1 O5 2.1070(19) .
O1 C1 1.247(3) .
O2 C1 1.260(3) .
O2 Zn1 2.1017(18) 3_455
O3 C2 1.248(3) .
O4 C2 1.260(3) .
O4 Zn1 2.1061(17) 3_465
O5 C3 1.280(4) .
O6 C3 1.238(4) .
O6 Zn1 2.100(2) 2_665
C1 H1 0.9500 .
C2 H2 0.9500 .
C3 H3 0.9500 .
N1 N2 1.444(3) .
N1 H11 0.9100 .
N1 H12 0.9100 .
N1 H13 0.9100 .
N2 H21 0.904(9) .
N2 H22 0.905(9) .

loop_
_geom_hbond_atom_site_label_D
_geom_hbond_atom_site_label_H
_geom_hbond_atom_site_label_A
_geom_hbond_distance_DH
_geom_hbond_distance_HA
_geom_hbond_distance_DA
_geom_hbond_angle_DHA
_geom_hbond_site_symmetry_A
N1 H11 O5 0.91 1.96 2.849(3) 165.0 3_465
N1 H11 O6 0.91 2.59 3.075(3) 113.8 3_465
N1 H12 O2 0.91 2.00 2.899(3) 169.0 .
N1 H12 O1 0.91 2.44 2.966(4) 117.2 .
N1 H13 O4 0.91 2.01 2.903(3) 168.6 4_545
N2 H21 O6 0.904(9) 2.348(14) 3.059(3) 135.5(11) 3_465
N2 H22 O3 0.905(9) 2.262(17) 3.003(3) 138.7(15) 4_545
